data_7205532
loop_
_publ_author_name
'Berionni, Guillaume'
'Gon\,calves, Anne-Marie'
'Mathieu, Charles'
'Devic, Thomas'
'Etch\'eberry, Arnaud'
'Goumont, R\'egis'

_publ_section_title
;
 Electrochemical and spectrophotometrical investigation of the
 electron-accepting strength of organic superelectrophiles: X-ray
 structure of their charge transfer complexes with tetrathiafulvalene.
;
_journal_issue 7
_journal_name_full 'Physical chemistry chemical physics : PCCP'
_journal_page_first 2857
_journal_page_last 2869
_journal_paper_doi 10.1039/c0cp01282c
_journal_volume 13
_journal_year 2011
_chemical_formula_moiety C7H2N4O4
_chemical_formula_sum 'C7 H2 N4 O4'
_chemical_formula_weight 206.12
_chemical_name_common 6,cyano-4,nitrobenzofuroxane
_chemical_name_systematic
;
6,cyano-4,nitrobenzofuroxane
;
_space_group_IT_number 14
_symmetry_cell_setting monoclinic
_symmetry_space_group_name_Hall '-P 2ybc'
_symmetry_space_group_name_H-M 'P 1 21/c 1'
_atom_sites_solution_hydrogens geom
_atom_sites_solution_primary direct
_atom_sites_solution_secondary difmap
_audit_creation_method SHELXL-97
_cell_angle_alpha 90.00
_cell_angle_beta 111.484(4)
_cell_angle_gamma 90.00
_cell_formula_units_Z 4
_cell_length_a 9.8632(19)
_cell_length_b 8.1924(16)
_cell_length_c 10.800(2)
_cell_measurement_reflns_used 6119
_cell_measurement_temperature 293(2)
_cell_measurement_theta_max 29.57
_cell_measurement_theta_min 2.22
_cell_volume 812.0(3)
_computing_cell_refinement SAINT
_computing_data_collection SAINT
_computing_data_reduction SAINT
_computing_structure_refinement 'SHELXL-97 (Sheldrick, 1997)'
_computing_structure_solution 'SHELXS-86 (Sheldrick, 1986)'
_diffrn_ambient_temperature 293(2)
_diffrn_measured_fraction_theta_full 0.996
_diffrn_measured_fraction_theta_max 0.996
_diffrn_measurement_device_type 'CCD area detector'
_diffrn_measurement_method 'phi and omega scans'
_diffrn_radiation_monochromator graphite
_diffrn_radiation_source 'fine-focus sealed tube'
_diffrn_radiation_type MoK\a
_diffrn_radiation_wavelength 0.71073
_diffrn_reflns_av_R_equivalents 0.0334
_diffrn_reflns_av_sigmaI/netI 0.0408
_diffrn_reflns_limit_h_max 13
_diffrn_reflns_limit_h_min -13
_diffrn_reflns_limit_k_max 8
_diffrn_reflns_limit_k_min -11
_diffrn_reflns_limit_l_max 15
_diffrn_reflns_limit_l_min -14
_diffrn_reflns_number 5836
_diffrn_reflns_theta_full 29.57
_diffrn_reflns_theta_max 29.57
_diffrn_reflns_theta_min 2.22
_exptl_absorpt_coefficient_mu 0.143
_exptl_absorpt_correction_T_max 0.9720
_exptl_absorpt_correction_T_min 0.9320
_exptl_absorpt_correction_type multi-scan
_exptl_absorpt_process_details SADABS
_exptl_crystal_colour yellow
_exptl_crystal_density_diffrn 1.686
_exptl_crystal_density_method 'not measured'
_exptl_crystal_description parallelepiped
_exptl_crystal_F_000 416
_exptl_crystal_size_max 0.5
_exptl_crystal_size_mid 0.20
_exptl_crystal_size_min 0.20
_refine_diff_density_max 0.327
_refine_diff_density_min -0.196
_refine_diff_density_rms 0.056
_refine_ls_extinction_coef 0.011(3)
_refine_ls_extinction_expression Fc^*^=kFc[1+0.001xFc^2^\l^3^/sin(2\q)]^-1/4^
_refine_ls_extinction_method SHELXL
_refine_ls_goodness_of_fit_ref 1.013
_refine_ls_hydrogen_treatment constr
_refine_ls_matrix_type full
_refine_ls_number_parameters 137
_refine_ls_number_reflns 2272
_refine_ls_number_restraints 0
_refine_ls_restrained_S_all 1.013
_refine_ls_R_factor_all 0.0688
_refine_ls_R_factor_gt 0.0431
_refine_ls_shift/su_max 0.000
_refine_ls_shift/su_mean 0.000
_refine_ls_structure_factor_coef Fsqd
_refine_ls_weighting_details 'calc w=1/[\s^2^(Fo^2^)+(0.0737P)^2^+0.0472P] where P=(Fo^2^+2Fc^2^)/3'
_refine_ls_weighting_scheme calc
_refine_ls_wR_factor_gt 0.1152
_refine_ls_wR_factor_ref 0.1308
_reflns_number_gt 1510
_reflns_number_total 2272
_reflns_threshold_expression >2sigma(I)
_cod_data_source_file C0CP01282C.TXT
_cod_data_source_block sad1
_cod_depositor_comments
;

2018-03-14
Z value and formula fixed to values more according to usual
chemical conventions.                 miguel
;
_cod_original_formula_sum 'C28 H8 N16 O16'
_cod_original_formula_weight 824.47
_cod_original_formula_moiety C28H8N16O16
_cod_original_formula_units_Z 1
_cod_original_sg_symbol_H-M P2(1)/c
_cod_database_code 7205532

loop_
_symmetry_equiv_pos_as_xyz
'x, y, z'
'-x, y+1/2, -z+1/2'
'-x, -y, -z'
'x, -y-1/2, z-1/2'

loop_
_atom_site_label
_atom_site_type_symbol
_atom_site_fract_x
_atom_site_fract_y
_atom_site_fract_z
_atom_site_U_iso_or_equiv
_atom_site_adp_type
_atom_site_occupancy
_atom_site_symmetry_multiplicity
_atom_site_calc_flag
_atom_site_refinement_flags
_atom_site_disorder_assembly
_atom_site_disorder_group
C1 C 0.18770(13) -0.03755(17) 0.29230(12) 0.0346(3) Uani 1 1 d . . .
N1 N 0.11882(12) -0.08430(15) 0.37189(11) 0.0408(3) Uani 1 1 d . . .
N2 N 0.12880(14) 0.19563(16) 0.37362(12) 0.0481(3) Uani 1 1 d . . .
O1 O 0.08614(11) -0.21475(14) 0.40721(11) 0.0542(3) Uani 1 1 d . . .
O2 O 0.08035(12) 0.06235(14) 0.42252(10) 0.0518(3) Uani 1 1 d . . .
C2 C 0.19317(13) 0.13413(17) 0.29630(12) 0.0351(3) Uani 1 1 d . . .
C3 C 0.26630(13) 0.21070(15) 0.22020(12) 0.0355(3) Uani 1 1 d . . .
N3 N 0.27890(13) 0.38802(15) 0.22077(12) 0.0456(3) Uani 1 1 d . . .
O3 O 0.21548(15) 0.46418(15) 0.27987(14) 0.0689(4) Uani 1 1 d . . .
O4 O 0.35190(14) 0.44961(14) 0.16399(14) 0.0651(4) Uani 1 1 d . . .
C4 C 0.32514(13) 0.12018(17) 0.14907(12) 0.0368(3) Uani 1 1 d . . .
H4 H 0.3733 0.1716 0.1002 0.044 Uiso 1 1 calc R . .
C5 C 0.31495(13) -0.05401(17) 0.14737(12) 0.0355(3) Uani 1 1 d . . .
C6 C 0.24702(13) -0.13475(18) 0.21827(12) 0.0368(3) Uani 1 1 d . . .
H6 H 0.2404 -0.2480 0.2176 0.044 Uiso 1 1 calc R . .
C7 C 0.38400(14) -0.14234(18) 0.07188(13) 0.0408(3) Uani 1 1 d . . .
N4 N 0.44348(15) -0.21010(18) 0.01558(14) 0.0556(4) Uani 1 1 d . . .

loop_
_atom_site_aniso_label
_atom_site_aniso_U_11
_atom_site_aniso_U_22
_atom_site_aniso_U_33
_atom_site_aniso_U_23
_atom_site_aniso_U_13
_atom_site_aniso_U_12
C1 0.0351(6) 0.0389(7) 0.0325(6) 0.0016(5) 0.0155(5) -0.0016(5)
N1 0.0415(6) 0.0473(7) 0.0389(6) 0.0021(5) 0.0210(5) -0.0025(5)
N2 0.0560(7) 0.0488(7) 0.0462(6) -0.0064(6) 0.0267(6) 0.0009(6)
O1 0.0585(6) 0.0551(7) 0.0585(6) 0.0115(5) 0.0327(5) -0.0072(5)
O2 0.0588(7) 0.0605(7) 0.0485(6) -0.0045(5) 0.0343(5) 0.0011(5)
C2 0.0361(6) 0.0360(7) 0.0329(6) -0.0028(5) 0.0124(5) 0.0012(5)
C3 0.0380(6) 0.0302(7) 0.0364(6) 0.0015(5) 0.0115(5) -0.0009(5)
N3 0.0481(7) 0.0328(6) 0.0509(7) 0.0017(5) 0.0122(5) -0.0024(5)
O3 0.0802(9) 0.0377(6) 0.0942(10) -0.0146(6) 0.0385(8) 0.0016(6)
O4 0.0710(8) 0.0441(7) 0.0816(8) 0.0139(6) 0.0294(7) -0.0114(5)
C4 0.0378(6) 0.0391(8) 0.0352(6) 0.0051(5) 0.0153(5) -0.0019(5)
C5 0.0365(6) 0.0382(7) 0.0346(6) -0.0017(5) 0.0163(5) 0.0008(5)
C6 0.0428(7) 0.0317(7) 0.0389(6) -0.0011(5) 0.0186(5) 0.0000(5)
C7 0.0438(7) 0.0425(8) 0.0404(7) -0.0001(6) 0.0205(6) -0.0007(6)
N4 0.0600(8) 0.0608(9) 0.0574(7) -0.0070(6) 0.0349(6) 0.0021(6)

loop_
_atom_type_symbol
_atom_type_description
_atom_type_scat_dispersion_real
_atom_type_scat_dispersion_imag
_atom_type_scat_source
C C 0.0030 0.0020 'International Tables Vol C Tables 4.2.6.8 and 6.1.1.4'
H H 0.0000 0.0000 'International Tables Vol C Tables 4.2.6.8 and 6.1.1.4'
N N 0.0060 0.0030 'International Tables Vol C Tables 4.2.6.8 and 6.1.1.4'
O O 0.0110 0.0060 'International Tables Vol C Tables 4.2.6.8 and 6.1.1.4'

loop_
_geom_angle_atom_site_label_1
_geom_angle_atom_site_label_2
_geom_angle_atom_site_label_3
_geom_angle
_geom_angle_site_symmetry_1
_geom_angle_site_symmetry_3
_geom_angle_publ_flag
N1 C1 C6 128.59(13) . . ?
N1 C1 C2 106.88(12) . . ?
C6 C1 C2 124.52(12) . . ?
O1 N1 C1 135.30(13) . . ?
O1 N1 O2 118.73(11) . . ?
C1 N1 O2 105.97(11) . . ?
C2 N2 O2 104.82(11) . . ?
N2 O2 N1 110.06(10) . . ?
N2 C2 C1 112.26(12) . . ?
N2 C2 C3 131.32(13) . . ?
C1 C2 C3 116.41(11) . . ?
C4 C3 C2 120.26(12) . . ?
C4 C3 N3 119.91(12) . . ?
C2 C3 N3 119.83(12) . . ?
O4 N3 O3 124.47(14) . . ?
O4 N3 C3 118.53(13) . . ?
O3 N3 C3 116.99(13) . . ?
C3 C4 C5 121.01(11) . . ?
C3 C4 H4 119.5 . . ?
C5 C4 H4 119.5 . . ?
C6 C5 C4 121.67(12) . . ?
C6 C5 C7 120.59(12) . . ?
C4 C5 C7 117.69(11) . . ?
C5 C6 C1 116.12(13) . . ?
C5 C6 H6 121.9 . . ?
C1 C6 H6 121.9 . . ?
N4 C7 C5 177.40(15) . . ?

loop_
_geom_bond_atom_site_label_1
_geom_bond_atom_site_label_2
_geom_bond_distance
_geom_bond_site_symmetry_2
_geom_bond_publ_flag
C1 N1 1.3322(17) . ?
C1 C6 1.3994(18) . ?
C1 C2 1.408(2) . ?
N1 O1 1.2172(15) . ?
N1 O2 1.4278(16) . ?
N2 C2 1.3200(17) . ?
N2 O2 1.3727(17) . ?
C2 C3 1.4225(18) . ?
C3 C4 1.3429(17) . ?
C3 N3 1.4578(19) . ?
N3 O4 1.2135(17) . ?
N3 O3 1.2168(18) . ?
C4 C5 1.430(2) . ?
C4 H4 0.9300 . ?
C5 C6 1.3596(17) . ?
C5 C7 1.4350(18) . ?
C6 H6 0.9300 . ?
C7 N4 1.1328(18) . ?
